data_2300489
loop_
_publ_author_name
'Krause, Lennard'
'Herbst-Irmer, Regine'
'Sheldrick, George M.'
'Stalke, Dietmar'

_publ_section_title
;
 Comparison of silver and molybdenum microfocus X-ray sources for
 single-crystal structure determination
;
_journal_coeditor_code aj5242
_journal_issue 1
_journal_name_full 'Journal of Applied Crystallography'
_journal_paper_doi 10.1107/S1600576714022985
_journal_volume 48
_journal_year 2015
_chemical_formula_moiety 'O4 W, 2(H2 O), 2(Na)'
_chemical_formula_sum 'H4 Na2 O6 W'
_chemical_formula_weight 329.86
_chemical_name_systematic
;
 ?
;
_space_group_crystal_system orthorhombic
_space_group_IT_number 61
_space_group_name_Hall '-P 2ac 2ab'
_space_group_name_H-M_alt 'P b c a'
_symmetry_space_group_name_Hall '-P 2ac 2ab'
_symmetry_space_group_name_H-M 'P b c a'
_atom_sites_solution_hydrogens difmap
_audit_creation_method SHELXL-2014
_cell_angle_alpha 90
_cell_angle_beta 90
_cell_angle_gamma 90
_cell_formula_units_Z 8
_cell_length_a 8.439(2)
_cell_length_b 10.559(2)
_cell_length_c 13.807(3)
_cell_measurement_reflns_used 9695
_cell_measurement_temperature 100(2)
_cell_measurement_theta_max 44.434
_cell_measurement_theta_min 2.328
_cell_volume 1230.3(5)
_computing_cell_refinement 'SAINT V8.30C'
_computing_data_collection 'APEX2 v2012.2'
_computing_data_reduction 'SAINT V8.30C'
_computing_structure_refinement 'SHELXL-2014 (Sheldrick, 2014)'
_computing_structure_solution 'SHELXS-2012 (Sheldrick, 2012)'
_diffrn_ambient_temperature 100(2)
_diffrn_measured_fraction_theta_full 1.000
_diffrn_measured_fraction_theta_max 0.999
_diffrn_measurement_device_type 'Bruker Smart APEX II Quazar'
_diffrn_measurement_method 'omega scans'
_diffrn_radiation_type AgK\a
_diffrn_radiation_wavelength 0.56086
_diffrn_reflns_av_R_equivalents 0.0292
_diffrn_reflns_av_unetI/netI 0.0116
_diffrn_reflns_Laue_measured_fraction_full 1.000
_diffrn_reflns_Laue_measured_fraction_max 0.999
_diffrn_reflns_limit_h_max 21
_diffrn_reflns_limit_h_min -21
_diffrn_reflns_limit_k_max 26
_diffrn_reflns_limit_k_min -26
_diffrn_reflns_limit_l_max 34
_diffrn_reflns_limit_l_min -34
_diffrn_reflns_number 146508
_diffrn_reflns_point_group_measured_fraction_full 1.000
_diffrn_reflns_point_group_measured_fraction_max 0.999
_diffrn_reflns_theta_full 19.665
_diffrn_reflns_theta_max 44.498
_diffrn_reflns_theta_min 2.328
_diffrn_source 'INCOATEC Microsource'
_exptl_absorpt_coefficient_mu 10.164
_exptl_absorpt_correction_T_max 0.7343
_exptl_absorpt_correction_T_min 0.5666
_exptl_absorpt_correction_type multi-scan
_exptl_absorpt_process_details SADABS-2014/4
_exptl_crystal_density_diffrn 3.562
_exptl_crystal_F_000 1184
_exptl_crystal_size_max 0.100
_exptl_crystal_size_mid 0.059
_exptl_crystal_size_min 0.031
_refine_diff_density_max 1.812
_refine_diff_density_min -3.035
_refine_diff_density_rms 0.195
_refine_ls_extinction_coef 0.00107(3)
_refine_ls_extinction_expression Fc^*^=kFc[1+0.001xFc^2^\l^3^/sin(2\q)]^-1/4^
_refine_ls_extinction_method SHELXL
_refine_ls_goodness_of_fit_ref 1.156
_refine_ls_hydrogen_treatment refxyz
_refine_ls_matrix_type full
_refine_ls_number_parameters 95
_refine_ls_number_reflns 10047
_refine_ls_number_restraints 84
_refine_ls_restrained_S_all 1.152
_refine_ls_R_factor_all 0.0186
_refine_ls_R_factor_gt 0.0136
_refine_ls_shift/su_max 0.006
_refine_ls_shift/su_mean 0.000
_refine_ls_structure_factor_coef Fsqd
_refine_ls_weighting_details 'w=1/[\s^2^(Fo^2^)+(0.0046P)^2^+0.8512P] where P=(Fo^2^+2Fc^2^)/3'
_refine_ls_weighting_scheme calc
_refine_ls_wR_factor_gt 0.0239
_refine_ls_wR_factor_ref 0.0248
_reflns_Friedel_coverage 0.000
_reflns_number_gt 8783
_reflns_number_total 10047
_reflns_threshold_expression 'I > 2\s(I)'
_cod_data_source_file aj5242sup1.cif
_cod_data_source_block 3-(Ag)
_cod_database_code 2300489
_cod_database_fobs_code 2300489
_shelx_space_group_comment
;
The symmetry employed for this shelxl refinement is uniquely defined
by the following loop, which should always be used as a source of
symmetry information in preference to the above space-group names.
They are only intended as comments.
;
_shelx_estimated_absorpt_t_min 0.430
_shelx_estimated_absorpt_t_max 0.743
_shelxl_version_number 2014-3

loop_
_space_group_symop_operation_xyz
'x, y, z'
'-x+1/2, -y, z+1/2'
'-x, y+1/2, -z+1/2'
'x+1/2, -y+1/2, -z'
'-x, -y, -z'
'x-1/2, y, -z-1/2'
'x, -y-1/2, z-1/2'
'-x-1/2, y-1/2, z'

loop_
_atom_site_label
_atom_site_type_symbol
_atom_site_fract_x
_atom_site_fract_y
_atom_site_fract_z
_atom_site_U_iso_or_equiv
_atom_site_adp_type
_atom_site_occupancy
_atom_site_site_symmetry_order
_atom_site_calc_flag
_atom_site_refinement_flags_adp
W1 W 0.48649(2) 0.30163(2) 0.47725(2) 0.00383(0) Uani 1 1 d U
Na1 Na 0.75923(4) 0.45111(3) 0.64771(2) 0.00736(4) Uani 1 1 d U
Na2 Na 0.84444(4) 0.49551(3) 0.41430(2) 0.00734(4) Uani 1 1 d U
O1 O 0.55242(6) 0.32269(5) 0.59925(4) 0.00723(6) Uani 1 1 d U
O2 O 0.63150(6) 0.35114(5) 0.39028(4) 0.00762(6) Uani 1 1 d U
O3 O 0.31247(6) 0.39264(5) 0.46244(4) 0.00817(6) Uani 1 1 d U
O4 O 0.44310(6) 0.13853(5) 0.45833(4) 0.00671(6) Uani 1 1 d U
O5 O 0.77221(7) 0.35953(6) 0.79899(4) 0.00911(7) Uani 1 1 d U
H51 H 0.863(2) 0.3544(16) 0.8221(13) 0.014 Uiso 1 1 d U
H52 H 0.728(2) 0.2944(16) 0.8201(13) 0.014 Uiso 1 1 d U
O6 O 0.96253(7) 0.59201(6) 0.69974(4) 0.00978(7) Uani 1 1 d U
H61 H 0.945(2) 0.6616(17) 0.6718(13) 0.015 Uiso 1 1 d U
H62 H 0.942(2) 0.6028(16) 0.7555(13) 0.015 Uiso 1 1 d U

loop_
_atom_site_aniso_label
_atom_site_aniso_U_11
_atom_site_aniso_U_22
_atom_site_aniso_U_33
_atom_site_aniso_U_23
_atom_site_aniso_U_13
_atom_site_aniso_U_12
W1 0.00425(1) 0.00337(1) 0.00388(1) -0.00008(1) 0.00015(0) 0.00000(0)
Na1 0.00747(10) 0.00789(11) 0.00671(10) 0.00051(9) -0.00054(8) -0.00050(8)
Na2 0.00754(10) 0.00692(11) 0.00757(10) 0.00028(9) -0.00024(8) -0.00073(8)
O1 0.00758(14) 0.00816(16) 0.00596(14) -0.00058(12) -0.00099(11) -0.00064(12)
O2 0.00810(14) 0.00793(16) 0.00684(14) 0.00022(13) 0.00159(11) -0.00197(12)
O3 0.00798(14) 0.00774(16) 0.00880(15) 0.00060(13) -0.00055(11) 0.00276(12)
O4 0.00741(14) 0.00465(14) 0.00808(14) -0.00037(11) -0.00005(11) -0.00081(11)
O5 0.00954(16) 0.00957(18) 0.00820(16) 0.00183(14) -0.00137(12) -0.00075(13)
O6 0.01269(18) 0.00836(17) 0.00830(16) -0.00029(14) 0.00120(13) -0.00015(14)

loop_
_atom_type_symbol
_atom_type_description
_atom_type_scat_dispersion_real
_atom_type_scat_dispersion_imag
_atom_type_scat_source
O O 0.0056 0.0036 'International Tables Vol C Tables 4.2.6.8 and 6.1.1.4'
H H 0.0000 0.0000 'International Tables Vol C Tables 4.2.6.8 and 6.1.1.4'
Na Na 0.0218 0.0150 'International Tables Vol C Tables 4.2.6.8 and 6.1.1.4'
W W -0.4201 4.6430 'International Tables Vol C Tables 4.2.6.8 and 6.1.1.4'

loop_
_geom_angle_atom_site_label_1
_geom_angle_atom_site_label_2
_geom_angle_atom_site_label_3
_geom_angle
_geom_angle_site_symmetry_1
_geom_angle_site_symmetry_3
O3 W1 O4 109.77(3) . .
O3 W1 O1 107.46(3) . .
O4 W1 O1 108.82(2) . .
O3 W1 O2 109.35(3) . .
O4 W1 O2 108.92(2) . .
O1 W1 O2 112.48(3) . .
O3 W1 Na2 141.39(2) . 8_755
O4 W1 Na2 35.52(2) . 8_755
O1 W1 Na2 102.330(19) . 8_755
O2 W1 Na2 80.29(2) . 8_755
O3 W1 Na1 111.31(2) . .
O4 W1 Na1 129.986(18) . .
O1 W1 Na1 30.977(18) . .
O2 W1 Na1 82.84(2) . .
Na2 W1 Na1 106.908(13) 8_755 .
O3 W1 Na2 103.90(2) . 4_456
O4 W1 Na2 33.614(19) . 4_456
O1 W1 Na2 79.86(2) . 4_456
O2 W1 Na2 138.089(19) . 4_456
Na2 W1 Na2 57.803(15) 8_755 4_456
Na1 W1 Na2 108.171(13) . 4_456
O3 W1 Na1 84.71(2) . 4_456
O4 W1 Na1 29.523(18) . 4_456
O1 W1 Na1 133.487(18) . 4_456
O2 W1 Na1 104.54(2) . 4_456
Na2 W1 Na1 56.830(15) 8_755 4_456
Na1 W1 Na1 159.435(4) . 4_456
Na2 W1 Na1 53.659(14) 4_456 4_456
O5 Na1 O1 92.99(2) . .
O5 Na1 O3 154.62(3) . 5_666
O1 Na1 O3 91.75(3) . 5_666
O5 Na1 O4 111.52(3) . 4_556
O1 Na1 O4 94.74(3) . 4_556
O3 Na1 O4 92.89(3) 5_666 4_556
O5 Na1 O6 87.39(2) . .
O1 Na1 O6 176.97(3) . .
O3 Na1 O6 86.64(3) 5_666 .
O4 Na1 O6 87.91(3) 4_556 .
O5 Na1 Na2 157.61(2) . .
O1 Na1 Na2 88.024(19) . .
O3 Na1 Na2 47.466(17) 5_666 .
O4 Na1 Na2 46.170(16) 4_556 .
O6 Na1 Na2 92.77(2) . .
O5 Na1 Na2 104.123(19) . 5_766
O1 Na1 Na2 138.27(2) . 5_766
O3 Na1 Na2 88.531(19) 5_666 5_766
O4 Na1 Na2 43.625(17) 4_556 5_766
O6 Na1 Na2 44.312(18) . 5_766
Na2 Na1 Na2 62.271(11) . 5_766
O5 Na1 W1 115.65(2) . .
O1 Na1 W1 23.486(14) . .
O3 Na1 W1 73.79(2) 5_666 .
O4 Na1 W1 80.76(2) 4_556 .
O6 Na1 W1 156.722(19) . .
Na2 Na1 W1 64.769(14) . .
Na2 Na1 W1 120.974(16) 5_766 .
O5 Na1 W1 95.46(2) . 4_556
O1 Na1 W1 80.43(2) . 4_556
O3 Na1 W1 109.92(2) 5_666 4_556
O4 Na1 W1 22.074(13) 4_556 4_556
O6 Na1 W1 102.54(2) . 4_556
Na2 Na1 W1 62.645(11) . 4_556
Na2 Na1 W1 60.531(12) 5_766 4_556
W1 Na1 W1 73.456(15) . 4_556
O5 Na1 Na2 36.915(19) . 2_665
O1 Na1 Na2 101.098(19) . 2_665
O3 Na1 Na2 117.75(2) 5_666 2_665
O4 Na1 Na2 144.634(19) 4_556 2_665
O6 Na1 Na2 77.439(19) . 2_665
Na2 Na1 Na2 163.426(12) . 2_665
Na2 Na1 Na2 115.496(12) 5_766 2_665
W1 Na1 Na2 122.676(16) . 2_665
W1 Na1 Na2 132.178(11) 4_556 2_665
O2 Na2 O4 89.22(2) . 4_556
O2 Na2 O5 90.37(3) . 2_664
O4 Na2 O5 173.99(2) 4_556 2_664
O2 Na2 O4 173.47(2) . 8_765
O4 Na2 O4 85.82(2) 4_556 8_765
O5 Na2 O4 94.13(3) 2_664 8_765
O2 Na2 O6 99.85(3) . 5_766
O4 Na2 O6 91.02(3) 4_556 5_766
O5 Na2 O6 94.96(3) 2_664 5_766
O4 Na2 O6 84.50(3) 8_765 5_766
O2 Na2 O3 89.86(3) . 5_666
O4 Na2 O3 87.88(3) 4_556 5_666
O5 Na2 O3 86.13(3) 2_664 5_666
O4 Na2 O3 85.72(3) 8_765 5_666
O6 Na2 O3 170.21(2) 5_766 5_666
O2 Na2 Na1 83.209(18) . .
O4 Na2 Na1 44.407(17) 4_556 .
O5 Na2 Na1 129.60(2) 2_664 .
O4 Na2 Na1 90.270(19) 8_765 .
O6 Na2 Na1 135.42(2) 5_766 .
O3 Na2 Na1 44.152(17) 5_666 .
O2 Na2 Na1 142.29(2) . 5_766
O4 Na2 Na1 86.721(19) 4_556 5_766
O5 Na2 Na1 97.24(2) 2_664 5_766
O4 Na2 Na1 41.676(16) 8_765 5_766
O6 Na2 Na1 42.846(18) 5_766 5_766
O3 Na2 Na1 127.37(2) 5_666 5_766
Na1 Na2 Na1 117.729(11) . 5_766
O2 Na2 Na2 132.15(2) . 5_766
O4 Na2 Na2 43.082(16) 4_556 5_766
O5 Na2 Na2 136.55(2) 2_664 5_766
O4 Na2 Na2 42.737(16) 8_765 5_766
O6 Na2 Na2 86.93(3) 5_766 5_766
O3 Na2 Na2 85.63(2) 5_666 5_766
Na1 Na2 Na2 61.127(17) . 5_766
Na1 Na2 Na2 56.602(17) 5_766 5_766
O2 Na2 W1 153.959(19) . 8_765
O4 Na2 W1 102.25(2) 4_556 8_765
O5 Na2 W1 75.79(2) 2_664 8_765
O4 Na2 W1 25.279(13) 8_765 8_765
O6 Na2 W1 103.19(2) 5_766 8_765
O3 Na2 W1 67.611(19) 5_666 8_765
Na1 Na2 W1 88.774(12) . 8_765
Na1 Na2 W1 62.638(9) 5_766 8_765
Na2 Na2 W1 61.649(11) 5_766 8_765
O2 Na2 W1 75.90(2) . 4_556
O4 Na2 W1 24.175(13) 4_556 4_556
O5 Na2 W1 160.206(19) 2_664 4_556
O4 Na2 W1 100.86(2) 8_765 4_556
O6 Na2 W1 73.90(2) 5_766 4_556
O3 Na2 W1 107.67(2) 5_666 4_556
Na1 Na2 W1 63.695(10) . 4_556
Na1 Na2 W1 85.725(12) 5_766 4_556
Na2 Na2 W1 60.546(12) 5_766 4_556
W1 Na2 W1 122.196(15) 8_765 4_556
O2 Na2 Na1 77.739(17) . 2_664
O4 Na2 Na1 150.364(19) 4_556 2_664
O5 Na2 Na1 34.916(16) 2_664 2_664
O4 Na2 Na1 108.603(18) 8_765 2_664
O6 Na2 Na1 65.71(2) 5_766 2_664
O3 Na2 Na1 118.17(2) 5_666 2_664
Na1 Na2 Na1 154.324(13) . 2_664
Na1 Na2 Na1 87.674(12) 5_766 2_664
Na2 Na2 Na1 144.087(16) 5_766 2_664
W1 Na2 Na1 100.874(11) 8_765 2_664
W1 Na2 Na1 126.308(11) 4_556 2_664
W1 O1 Na1 125.54(3) . .
W1 O2 Na2 127.52(3) . .
W1 O3 Na1 132.71(3) . 5_666
W1 O3 Na2 128.96(3) . 5_666
Na1 O3 Na2 88.38(3) 5_666 5_666
W1 O4 Na1 128.40(3) . 4_456
W1 O4 Na2 122.21(3) . 4_456
Na1 O4 Na2 89.42(2) 4_456 4_456
W1 O4 Na2 119.20(3) . 8_755
Na1 O4 Na2 94.70(3) 4_456 8_755
Na2 O4 Na2 94.18(2) 4_456 8_755
Na1 O5 Na2 108.17(3) . 2_665
Na1 O6 Na2 92.84(3) . 5_766

loop_
_geom_bond_atom_site_label_1
_geom_bond_atom_site_label_2
_geom_bond_distance
_geom_bond_site_symmetry_2
W1 O3 1.7669(6) .
W1 O4 1.7800(6) .
W1 O1 1.7879(6) .
W1 O2 1.7924(6) .
W1 Na2 3.6385(7) 8_755
W1 Na1 3.6508(6) .
W1 Na2 3.6774(6) 4_456
W1 Na1 3.7116(6) 4_456
Na1 O5 2.3042(8) .
Na1 O1 2.3091(7) .
Na1 O3 2.3241(7) 5_666
Na1 O4 2.3339(7) 4_556
Na1 O6 2.3818(8) .
Na1 Na2 3.3352(8) .
Na1 Na2 3.4982(9) 5_766
Na1 W1 3.7117(6) 4_556
Na1 Na2 3.8250(9) 2_665
Na2 O2 2.3797(7) .
Na2 O4 2.4061(7) 4_556
Na2 O5 2.4179(8) 2_664
Na2 O4 2.4217(7) 8_765
Na2 O6 2.4468(7) 5_766
Na2 O3 2.4586(7) 5_666
Na2 Na1 3.4982(9) 5_766
Na2 Na2 3.5360(9) 5_766
Na2 W1 3.6385(7) 8_765
Na2 W1 3.6774(6) 4_556
Na2 Na1 3.8250(9) 2_664
O3 Na1 2.3241(7) 5_666
O3 Na2 2.4586(7) 5_666
O4 Na1 2.3339(7) 4_456
O4 Na2 2.4061(7) 4_456
O4 Na2 2.4217(7) 8_755
O5 Na2 2.4180(8) 2_665
O6 Na2 2.4467(8) 5_766
